data_2235861
loop_
_publ_author_name
'Rafizadeh, Masoud'
'Saadati Moshtaghin, Hamid Reza'
'Amani, Vahid'

_publ_section_title
;
 Tris(ethylenediamine-\k^2^<i>N</i>,<i>N</i>')nickel(II) bis(dimethyl
 phosphate)
;
_journal_coeditor_code HY2566
_journal_issue 8
_journal_name_full 'Acta Crystallographica Section E'
_journal_page_first m1032
_journal_paper_doi 10.1107/S1600536812029984
_journal_volume 68
_journal_year 2012
_chemical_formula_iupac '[Ni (C2 H8 N2)3] (C2 H6 O4 P)2'
_chemical_formula_moiety 'C6 H24 N6 Ni 2+, 2(C2 H6 O4 P -)'
_chemical_formula_sum 'C10 H36 N6 Ni O8 P2'
_chemical_formula_weight 489.08
_chemical_name_systematic
;
Tris(ethylenediamine-\k^2^<i>N</i>,<i>N</i>')nickel(II) bis(dimethyl phosphate)
;
_space_group_IT_number 14
_symmetry_cell_setting monoclinic
_symmetry_space_group_name_Hall '-P 2yn'
_symmetry_space_group_name_H-M 'P 1 21/n 1'
_atom_sites_solution_hydrogens geom
_atom_sites_solution_primary direct
_atom_sites_solution_secondary difmap
_audit_creation_method SHELXL-97
_cell_angle_alpha 90.00
_cell_angle_beta 90.156(4)
_cell_angle_gamma 90.00
_cell_formula_units_Z 4
_cell_length_a 9.2553(5)
_cell_length_b 12.4913(5)
_cell_length_c 18.1900(10)
_cell_measurement_reflns_used 9338
_cell_measurement_temperature 120(2)
_cell_measurement_theta_max 29.15
_cell_measurement_theta_min 2.74
_cell_volume 2102.95(18)
_computing_cell_refinement 'X-AREA (Stoe & Cie, 2002)'
_computing_data_collection 'X-AREA (Stoe & Cie, 2002)'
_computing_data_reduction 'X-RED (Stoe & Cie, 2002)'
_computing_molecular_graphics 'ORTEP-3 (Farrugia, 1997)'
_computing_publication_material 'WinGX (Farrugia, 1999)'
_computing_structure_refinement 'SHELXL97 (Sheldrick, 2008)'
_computing_structure_solution 'SHELXS97 (Sheldrick, 2008)'
_diffrn_ambient_temperature 120(2)
_diffrn_detector_area_resol_mean 0.15
_diffrn_measured_fraction_theta_full 0.980
_diffrn_measured_fraction_theta_max 0.980
_diffrn_measurement_device_type 'Stoe IPDS-2T'
_diffrn_measurement_method '\w scans'
_diffrn_radiation_monochromator graphite
_diffrn_radiation_source 'fine-focus sealed tube'
_diffrn_radiation_type MoK\a
_diffrn_radiation_wavelength 0.71073
_diffrn_reflns_av_R_equivalents 0.0308
_diffrn_reflns_av_sigmaI/netI 0.0309
_diffrn_reflns_limit_h_max 10
_diffrn_reflns_limit_h_min -12
_diffrn_reflns_limit_k_max 14
_diffrn_reflns_limit_k_min -17
_diffrn_reflns_limit_l_max 24
_diffrn_reflns_limit_l_min -21
_diffrn_reflns_number 9338
_diffrn_reflns_theta_full 29.00
_diffrn_reflns_theta_max 29.15
_diffrn_reflns_theta_min 2.74
_exptl_absorpt_coefficient_mu 1.123
_exptl_absorpt_correction_T_max 0.650
_exptl_absorpt_correction_T_min 0.590
_exptl_absorpt_correction_type numerical
_exptl_absorpt_process_details '(X-SHAPE and X-RED; Stoe & Cie, 2002)'
_exptl_crystal_colour Violet
_exptl_crystal_density_diffrn 1.545
_exptl_crystal_density_method 'not measured'
_exptl_crystal_description Block
_exptl_crystal_F_000 1040
_exptl_crystal_size_max 0.49
_exptl_crystal_size_mid 0.40
_exptl_crystal_size_min 0.38
_refine_diff_density_max 0.509
_refine_diff_density_min -0.404
_refine_ls_extinction_method none
_refine_ls_goodness_of_fit_ref 1.083
_refine_ls_hydrogen_treatment mixed
_refine_ls_matrix_type full
_refine_ls_number_parameters 284
_refine_ls_number_reflns 5205
_refine_ls_number_restraints 0
_refine_ls_restrained_S_all 1.083
_refine_ls_R_factor_all 0.0411
_refine_ls_R_factor_gt 0.0336
_refine_ls_shift/su_max 0.014
_refine_ls_shift/su_mean 0.001
_refine_ls_structure_factor_coef Fsqd
_refine_ls_weighting_details 'calc w=1/[\s^2^(Fo^2^)+(0.0434P)^2^+1.1522P] where P=(Fo^2^+2Fc^2^)/3'
_refine_ls_weighting_scheme calc
_refine_ls_wR_factor_gt 0.0821
_refine_ls_wR_factor_ref 0.0848
_reflns_number_gt 4555
_reflns_number_total 5205
_reflns_threshold_expression I>2\s(I)
_cod_data_source_file hy2566.cif
_cod_data_source_block I
_cod_original_sg_symbol_H-M 'P 21/n'
_cod_database_code 2235861
_cod_database_fobs_code 2235861

loop_
_symmetry_equiv_pos_site_id
_symmetry_equiv_pos_as_xyz
1 x,y,z
2 1/2-x,1/2+y,1/2-z
3 -x,-y,-z
4 1/2+x,1/2-y,1/2+z

loop_
_atom_site_type_symbol
_atom_site_label
_atom_site_fract_x
_atom_site_fract_y
_atom_site_fract_z
_atom_site_U_iso_or_equiv
_atom_site_adp_type
_atom_site_calc_flag
_atom_site_refinement_flags
_atom_site_occupancy
_atom_site_symmetry_multiplicity
C C1 0.7792(2) 0.35678(14) 0.35218(10) 0.0138(3) Uani d . 1 1
H H1A 0.8421 0.2961 0.3434 0.017 Uiso calc R 1 1
H H1B 0.6870 0.3428 0.3286 0.017 Uiso calc R 1 1
C C2 0.7579(2) 0.37245(14) 0.43420(10) 0.0142(4) Uani d . 1 1
H H2A 0.7108 0.3102 0.4552 0.017 Uiso calc R 1 1
H H2B 0.8506 0.3818 0.4583 0.017 Uiso calc R 1 1
C C3 0.4548(2) 0.69465(15) 0.39362(11) 0.0158(4) Uani d . 1 1
H H3A 0.4030 0.7614 0.4005 0.019 Uiso calc R 1 1
H H3B 0.4050 0.6391 0.4209 0.019 Uiso calc R 1 1
C C4 0.4576(2) 0.66600(16) 0.31238(10) 0.0162(4) Uani d . 1 1
H H4A 0.3602 0.6530 0.2948 0.019 Uiso calc R 1 1
H H4B 0.4984 0.7246 0.2843 0.019 Uiso calc R 1 1
C C5 0.9829(2) 0.72847(15) 0.40027(11) 0.0178(4) Uani d . 1 1
H H5A 1.0827 0.7361 0.4159 0.021 Uiso calc R 1 1
H H5B 0.9296 0.7907 0.4169 0.021 Uiso calc R 1 1
C C6 0.9750(2) 0.72044(16) 0.31718(11) 0.0186(4) Uani d . 1 1
H H6A 1.0093 0.7863 0.2951 0.022 Uiso calc R 1 1
H H6B 1.0355 0.6621 0.3001 0.022 Uiso calc R 1 1
C C7 0.6815(3) 0.55279(17) -0.01227(11) 0.0242(4) Uani d . 1 1
H H7A 0.7315 0.6196 -0.0064 0.029 Uiso calc R 1 1
H H7B 0.5815 0.5621 0.0001 0.029 Uiso calc R 1 1
H H7C 0.6891 0.5295 -0.0624 0.029 Uiso calc R 1 1
C C8 0.9788(3) 0.61156(19) 0.10517(15) 0.0301(5) Uani d . 1 1
H H8A 0.9829 0.5941 0.0538 0.036 Uiso calc R 1 1
H H8B 1.0351 0.5608 0.1326 0.036 Uiso calc R 1 1
H H8C 1.0169 0.6822 0.1128 0.036 Uiso calc R 1 1
C C9 0.8392(3) 0.79999(16) 0.61676(13) 0.0242(5) Uani d . 1 1
H H9A 0.7931 0.8165 0.6626 0.029 Uiso calc R 1 1
H H9B 0.7737 0.8144 0.5770 0.029 Uiso calc R 1 1
H H9C 0.9242 0.8434 0.6114 0.029 Uiso calc R 1 1
C C10 0.7784(3) 0.56998(19) 0.76650(11) 0.0250(5) Uani d . 1 1
H H10A 0.8726 0.6021 0.7677 0.030 Uiso calc R 1 1
H H10B 0.7877 0.4939 0.7607 0.030 Uiso calc R 1 1
H H10C 0.7290 0.5852 0.8116 0.030 Uiso calc R 1 1
N N1 0.84434(19) 0.45511(12) 0.32143(9) 0.0126(3) Uani d . 1 1
H H1C 0.837(3) 0.449(2) 0.2723(16) 0.022(6) Uiso d . 1 1
H H1D 0.940(4) 0.456(3) 0.3362(18) 0.042(9) Uiso d . 1 1
N N2 0.66754(19) 0.46838(12) 0.44496(9) 0.0118(3) Uani d . 1 1
H H2C 0.682(3) 0.491(2) 0.4897(16) 0.024(7) Uiso d . 1 1
H H2D 0.581(3) 0.451(2) 0.4390(16) 0.026(7) Uiso d . 1 1
N N3 0.60386(18) 0.70561(12) 0.42125(9) 0.0130(3) Uani d . 1 1
H H3C 0.636(3) 0.773(2) 0.4098(14) 0.019(6) Uiso d . 1 1
H H3D 0.606(3) 0.696(2) 0.4703(15) 0.019(6) Uiso d . 1 1
N N4 0.54660(18) 0.56862(13) 0.30284(9) 0.0136(3) Uani d . 1 1
H H4C 0.565(3) 0.557(2) 0.2541(17) 0.029(7) Uiso d . 1 1
H H4D 0.495(3) 0.512(2) 0.3150(15) 0.025(7) Uiso d . 1 1
N N5 0.92017(18) 0.63031(13) 0.43245(9) 0.0133(3) Uani d . 1 1
H H5C 0.981(3) 0.578(2) 0.4283(15) 0.021(7) Uiso d . 1 1
H H5D 0.903(3) 0.638(2) 0.4756(15) 0.020(6) Uiso d . 1 1
N N6 0.82331(18) 0.70111(12) 0.29583(9) 0.0135(3) Uani d . 1 1
H H6C 0.8192 0.6762 0.2495 0.016 Uiso calc R 1 1
H H6D 0.7729 0.7627 0.2979 0.016 Uiso calc R 1 1
O O1 0.59564(17) 0.52152(13) 0.14823(8) 0.0218(3) Uani d . 1 1
O O2 0.82725(16) 0.40819(10) 0.15670(7) 0.0163(3) Uani d . 1 1
O O3 0.74502(17) 0.47356(11) 0.03552(7) 0.0173(3) Uani d . 1 1
O O4 0.83165(17) 0.60793(11) 0.12947(8) 0.0185(3) Uani d . 1 1
O O5 0.83257(17) 0.49601(11) 0.61469(8) 0.0210(3) Uani d . 1 1
O O6 0.62989(16) 0.62537(11) 0.57626(8) 0.0171(3) Uani d . 1 1
O O7 0.87916(16) 0.68872(11) 0.61572(8) 0.0182(3) Uani d . 1 1
O O8 0.69760(16) 0.61289(11) 0.70610(7) 0.0176(3) Uani d . 1 1
P P1 0.74375(5) 0.49734(4) 0.12224(2) 0.01149(10) Uani d . 1 1
P P2 0.75573(5) 0.59976(4) 0.62379(2) 0.01087(10) Uani d . 1 1
Ni Ni1 0.73359(2) 0.587559(17) 0.369019(12) 0.00877(7) Uani d . 1 1

loop_
_atom_site_aniso_label
_atom_site_aniso_U_11
_atom_site_aniso_U_22
_atom_site_aniso_U_33
_atom_site_aniso_U_12
_atom_site_aniso_U_13
_atom_site_aniso_U_23
C1 0.0156(9) 0.0121(8) 0.0136(8) 0.0000(6) -0.0006(7) -0.0019(6)
C2 0.0162(9) 0.0140(8) 0.0124(8) 0.0002(7) -0.0028(7) 0.0014(6)
C3 0.0129(9) 0.0195(9) 0.0149(8) 0.0036(7) 0.0019(8) 0.0002(7)
C4 0.0121(9) 0.0218(9) 0.0147(8) 0.0028(7) -0.0018(8) 0.0016(7)
C5 0.0148(9) 0.0152(8) 0.0235(10) -0.0036(7) -0.0054(8) -0.0002(7)
C6 0.0146(9) 0.0205(9) 0.0209(9) -0.0031(7) 0.0030(8) 0.0054(7)
C7 0.0346(13) 0.0236(10) 0.0144(9) -0.0012(9) -0.0034(9) 0.0051(7)
C8 0.0210(11) 0.0258(11) 0.0435(14) -0.0081(9) -0.0027(11) 0.0073(10)
C9 0.0250(11) 0.0149(9) 0.0328(11) -0.0060(8) -0.0085(10) 0.0026(8)
C10 0.0312(13) 0.0319(11) 0.0118(9) 0.0004(9) -0.0040(9) 0.0039(8)
N1 0.0143(8) 0.0147(7) 0.0088(7) -0.0001(6) -0.0005(7) -0.0010(5)
N2 0.0132(8) 0.0122(7) 0.0101(7) -0.0021(6) 0.0008(7) -0.0006(5)
N3 0.0140(8) 0.0135(7) 0.0115(7) 0.0008(6) 0.0008(6) 0.0006(5)
N4 0.0118(7) 0.0172(7) 0.0120(7) -0.0008(6) 0.0009(6) -0.0006(6)
N5 0.0122(8) 0.0167(7) 0.0109(7) 0.0002(6) -0.0007(6) -0.0017(6)
N6 0.0149(8) 0.0135(7) 0.0121(7) -0.0005(5) 0.0008(7) 0.0012(5)
O1 0.0172(7) 0.0314(8) 0.0168(7) 0.0059(6) 0.0028(6) 0.0006(6)
O2 0.0215(7) 0.0128(6) 0.0145(6) 0.0022(5) -0.0014(6) 0.0010(5)
O3 0.0269(8) 0.0160(6) 0.0089(6) 0.0010(5) -0.0006(6) -0.0001(5)
O4 0.0225(8) 0.0123(6) 0.0206(7) -0.0010(5) -0.0036(6) -0.0013(5)
O5 0.0211(7) 0.0174(7) 0.0244(7) 0.0039(6) 0.0023(7) -0.0039(5)
O6 0.0147(7) 0.0219(7) 0.0147(6) -0.0020(5) -0.0037(6) 0.0006(5)
O7 0.0129(7) 0.0181(6) 0.0236(7) -0.0030(5) -0.0005(6) 0.0022(5)
O8 0.0187(7) 0.0240(7) 0.0101(6) 0.0038(5) 0.0024(6) 0.0011(5)
P1 0.0146(2) 0.0111(2) 0.00880(19) 0.00133(16) -0.00036(18) -0.00062(15)
P2 0.0095(2) 0.0136(2) 0.0095(2) -0.00065(15) 0.00064(18) -0.00094(15)
Ni1 0.00858(12) 0.00985(11) 0.00788(11) -0.00036(8) 0.00025(9) 0.00034(7)

loop_
_atom_type_symbol
_atom_type_description
_atom_type_scat_dispersion_real
_atom_type_scat_dispersion_imag
_atom_type_scat_source
C C 0.0033 0.0016 'International Tables Vol C Tables 4.2.6.8 and 6.1.1.4'
H H 0.0000 0.0000 'International Tables Vol C Tables 4.2.6.8 and 6.1.1.4'
N N 0.0061 0.0033 'International Tables Vol C Tables 4.2.6.8 and 6.1.1.4'
O O 0.0106 0.0060 'International Tables Vol C Tables 4.2.6.8 and 6.1.1.4'
P P 0.1023 0.0942 'International Tables Vol C Tables 4.2.6.8 and 6.1.1.4'
Ni Ni 0.3393 1.1124 'International Tables Vol C Tables 4.2.6.8 and 6.1.1.4'
S S 0.1246 0.1234 'International Tables Vol C Tables 4.2.6.8 and 6.1.1.4'

loop_
_geom_angle_atom_site_label_1
_geom_angle_atom_site_label_2
_geom_angle_atom_site_label_3
_geom_angle
N1 C1 C2 108.59(14)
N1 C1 H1A 110.0
C2 C1 H1A 110.0
N1 C1 H1B 110.0
C2 C1 H1B 110.0
H1A C1 H1B 108.4
N2 C2 C1 108.08(15)
N2 C2 H2A 110.1
C1 C2 H2A 110.1
N2 C2 H2B 110.1
C1 C2 H2B 110.1
H2A C2 H2B 108.4
N3 C3 C4 109.55(15)
N3 C3 H3A 109.8
C4 C3 H3A 109.8
N3 C3 H3B 109.8
C4 C3 H3B 109.8
H3A C3 H3B 108.2
N4 C4 C3 108.57(16)
N4 C4 H4A 110.0
C3 C4 H4A 110.0
N4 C4 H4B 110.0
C3 C4 H4B 110.0
H4A C4 H4B 108.4
N5 C5 C6 108.79(16)
N5 C5 H5A 109.9
C6 C5 H5A 109.9
N5 C5 H5B 109.9
C6 C5 H5B 109.9
H5A C5 H5B 108.3
N6 C6 C5 108.44(15)
N6 C6 H6A 110.0
C5 C6 H6A 110.0
N6 C6 H6B 110.0
C5 C6 H6B 110.0
H6A C6 H6B 108.4
O3 C7 H7A 109.5
O3 C7 H7B 109.5
H7A C7 H7B 109.5
O3 C7 H7C 109.5
H7A C7 H7C 109.5
H7B C7 H7C 109.5
O4 C8 H8A 109.5
O4 C8 H8B 109.5
H8A C8 H8B 109.5
O4 C8 H8C 109.5
H8A C8 H8C 109.5
H8B C8 H8C 109.5
O7 C9 H9A 109.5
O7 C9 H9B 109.5
H9A C9 H9B 109.5
O7 C9 H9C 109.5
H9A C9 H9C 109.5
H9B C9 H9C 109.5
O8 C10 H10A 109.5
O8 C10 H10B 109.5
H10A C10 H10B 109.5
O8 C10 H10C 109.5
H10A C10 H10C 109.5
H10B C10 H10C 109.5
C1 N1 Ni1 107.09(11)
C1 N1 H1C 105.9(17)
Ni1 N1 H1C 116.1(17)
C1 N1 H1D 107(2)
Ni1 N1 H1D 109(2)
H1C N1 H1D 111(3)
C2 N2 Ni1 108.62(11)
C2 N2 H2C 107.3(19)
Ni1 N2 H2C 109.7(18)
C2 N2 H2D 108.2(19)
Ni1 N2 H2D 112(2)
H2C N2 H2D 111(3)
C3 N3 Ni1 108.20(11)
C3 N3 H3C 108.0(17)
Ni1 N3 H3C 110.7(16)
C3 N3 H3D 109.8(17)
Ni1 N3 H3D 109.7(16)
H3C N3 H3D 110(2)
C4 N4 Ni1 107.20(12)
C4 N4 H4C 110.2(19)
Ni1 N4 H4C 115(2)
C4 N4 H4D 109.3(17)
Ni1 N4 H4D 112.8(19)
H4C N4 H4D 103(2)
C5 N5 Ni1 108.09(12)
C5 N5 H5C 109.6(18)
Ni1 N5 H5C 106.7(19)
C5 N5 H5D 111.3(19)
Ni1 N5 H5D 113(2)
H5C N5 H5D 108(3)
C6 N6 Ni1 108.58(12)
C6 N6 H6C 110.0
Ni1 N6 H6C 110.0
C6 N6 H6D 110.0
Ni1 N6 H6D 110.0
H6C N6 H6D 108.4
C7 O3 P1 117.49(12)
C8 O4 P1 118.86(13)
C9 O7 P2 119.09(13)
C10 O8 P2 120.22(13)
O1 P1 O2 119.76(8)
O1 P1 O3 111.12(9)
O2 P1 O3 105.64(8)
O1 P1 O4 105.48(9)
O2 P1 O4 110.20(8)
O3 P1 O4 103.54(8)
O6 P2 O5 119.85(9)
O6 P2 O7 110.87(8)
O5 P2 O7 104.66(8)
O6 P2 O8 104.94(8)
O5 P2 O8 110.81(8)
O7 P2 O8 104.86(8)
N6 Ni1 N4 92.22(6)
N6 Ni1 N2 173.64(7)
N4 Ni1 N2 93.17(7)
N6 Ni1 N3 92.25(6)
N4 Ni1 N3 82.53(6)
N2 Ni1 N3 91.81(6)
N6 Ni1 N1 94.29(6)
N4 Ni1 N1 94.33(6)
N2 Ni1 N1 81.93(6)
N3 Ni1 N1 172.86(6)
N6 Ni1 N5 81.64(6)
N4 Ni1 N5 171.90(6)
N2 Ni1 N5 93.30(7)
N3 Ni1 N5 92.40(7)
N1 Ni1 N5 91.40(7)

loop_
_geom_bond_atom_site_label_1
_geom_bond_atom_site_label_2
_geom_bond_distance
C1 N1 1.479(2)
C1 C2 1.518(2)
C1 H1A 0.9700
C1 H1B 0.9700
C2 N2 1.475(2)
C2 H2A 0.9700
C2 H2B 0.9700
C3 N3 1.474(3)
C3 C4 1.521(3)
C3 H3A 0.9700
C3 H3B 0.9700
C4 N4 1.479(2)
C4 H4A 0.9700
C4 H4B 0.9700
C5 N5 1.478(2)
C5 C6 1.516(3)
C5 H5A 0.9700
C5 H5B 0.9700
C6 N6 1.476(3)
C6 H6A 0.9700
C6 H6B 0.9700
C7 O3 1.442(2)
C7 H7A 0.9600
C7 H7B 0.9600
C7 H7C 0.9600
C8 O4 1.434(3)
C8 H8A 0.9600
C8 H8B 0.9600
C8 H8C 0.9600
C9 O7 1.438(2)
C9 H9A 0.9600
C9 H9B 0.9600
C9 H9C 0.9600
C10 O8 1.431(3)
C10 H10A 0.9600
C10 H10B 0.9600
C10 H10C 0.9600
N1 Ni1 2.1313(15)
N1 H1C 0.90(3)
N1 H1D 0.93(4)
N2 Ni1 2.1220(15)
N2 H2C 0.87(3)
N2 H2D 0.83(3)
N3 Ni1 2.1272(15)
N3 H3C 0.92(3)
N3 H3D 0.90(3)
N4 Ni1 2.1187(18)
N4 H4C 0.91(3)
N4 H4D 0.89(3)
N5 Ni1 2.1418(18)
N5 H5C 0.86(3)
N5 H5D 0.81(3)
N6 Ni1 2.1166(15)
N6 H6C 0.9000
N6 H6D 0.9000
O1 P1 1.4824(15)
O2 P1 1.4925(14)
O3 P1 1.6052(14)
O4 P1 1.6084(14)
O5 P2 1.4878(14)
O6 P2 1.4835(16)
O7 P2 1.6008(14)
O8 P2 1.6008(13)

loop_
_geom_hbond_atom_site_label_D
_geom_hbond_atom_site_label_H
_geom_hbond_atom_site_label_A
_geom_hbond_site_symmetry_A
_geom_hbond_distance_DH
_geom_hbond_distance_HA
_geom_hbond_distance_DA
_geom_hbond_angle_DHA
_geom_hbond_publ_flag
N1 H1C O2 . 0.90(3) 2.17(3) 3.057(2) 171(2) yes
N1 H1D O5 3_766 0.93(4) 2.36(4) 3.263(2) 165(3) yes
N2 H2C O6 . 0.87(3) 2.35(3) 3.111(2) 146(2) yes
N2 H2D O6 3_666 0.84(3) 2.19(3) 3.015(2) 169(2) yes
N3 H3C O2 2_655 0.92(3) 2.11(3) 2.971(2) 157(2) yes
N3 H3D O6 . 0.90(3) 2.13(3) 3.002(2) 163(2) yes
N4 H4C O1 . 0.92(3) 2.00(3) 2.910(2) 176(3) yes
N4 H4D O8 3_666 0.88(3) 2.40(3) 3.205(2) 152(2) yes
N5 H5C O5 3_766 0.87(3) 2.11(3) 2.911(2) 154(2) yes
N6 H6C O4 . 0.90 2.35 3.243(2) 175 yes
N6 H6D O2 2_655 0.90 2.20 3.064(2) 160 yes
C9 H9C O1 4_565 0.96 2.41 3.305(3) 155 yes

loop_
_geom_torsion_atom_site_label_1
_geom_torsion_atom_site_label_2
_geom_torsion_atom_site_label_3
_geom_torsion_atom_site_label_4
_geom_torsion
N1 C1 C2 N2 56.9(2)
N3 C3 C4 N4 55.1(2)
N5 C5 C6 N6 55.6(2)
C2 C1 N1 Ni1 -43.53(17)
C1 C2 N2 Ni1 -40.33(18)
C4 C3 N3 Ni1 -37.22(17)
C3 C4 N4 Ni1 -43.55(17)
C6 C5 N5 Ni1 -39.95(18)
C5 C6 N6 Ni1 -42.24(17)
C7 O3 P1 O1 53.70(17)
C7 O3 P1 O2 -174.96(15)
C7 O3 P1 O4 -59.09(16)
C8 O4 P1 O1 -177.29(16)
C8 O4 P1 O2 52.12(18)
C8 O4 P1 O3 -60.47(18)
C9 O7 P2 O6 45.21(17)
C9 O7 P2 O5 175.78(15)
C9 O7 P2 O8 -67.52(17)
C10 O8 P2 O6 164.87(15)
C10 O8 P2 O5 34.15(18)
C10 O8 P2 O7 -78.24(16)
C6 N6 Ni1 N4 -169.29(12)
C6 N6 Ni1 N3 108.10(12)
C6 N6 Ni1 N1 -74.78(13)
C6 N6 Ni1 N5 16.01(12)
C4 N4 Ni1 N6 -73.62(11)
C4 N4 Ni1 N2 109.78(11)
C4 N4 Ni1 N3 18.36(11)
C4 N4 Ni1 N1 -168.09(11)
C2 N2 Ni1 N4 107.14(13)
C2 N2 Ni1 N3 -170.24(13)
C2 N2 Ni1 N1 13.21(13)
C2 N2 Ni1 N5 -77.74(13)
C3 N3 Ni1 N6 102.42(12)
C3 N3 Ni1 N4 10.48(12)
C3 N3 Ni1 N2 -82.48(12)
C3 N3 Ni1 N5 -175.86(12)
C1 N1 Ni1 N6 -168.38(12)
C1 N1 Ni1 N4 -75.83(12)
C1 N1 Ni1 N2 16.76(12)
C1 N1 Ni1 N5 109.90(12)
C5 N5 Ni1 N6 13.37(12)
C5 N5 Ni1 N2 -170.51(12)
C5 N5 Ni1 N3 -78.56(12)
C5 N5 Ni1 N1 107.49(12)
